data_4082017
loop_
_publ_author_name
'Wang, Xiufang'
'Peng, Weijie'
'Cui, Peng'
'Leng, Xuebing'
'Xia, Wei'
'Chen, Yaofeng'

_publ_section_title
;
 Synthesis and Catalytic Activity of Amido-Boratabenzene Complexes of
 Rare-Earth Metals and Zirconium and Chromium
;
_journal_issue 21
_journal_name_full Organometallics
_journal_page_first 6166
_journal_paper_doi 10.1021/om400893c
_journal_volume 32
_journal_year 2013
_chemical_formula_sum 'C21 H44 B N2 Si2 Y'
_chemical_formula_weight 480.48
_chemical_name_systematic
; 
 ? 
;
_space_group_IT_number 61
_symmetry_cell_setting orthorhombic
_symmetry_space_group_name_Hall '-P 2ac 2ab'
_symmetry_space_group_name_H-M 'P b c a'
_atom_sites_solution_hydrogens geom
_atom_sites_solution_primary direct
_atom_sites_solution_secondary difmap
_audit_creation_method SHELXL-97
_cell_angle_alpha 90.00
_cell_angle_beta 90.00
_cell_angle_gamma 90.00
_cell_formula_units_Z 8
_cell_length_a 10.4773(16)
_cell_length_b 18.341(3)
_cell_length_c 28.397(4)
_cell_measurement_reflns_used 3714
_cell_measurement_temperature 133(2)
_cell_measurement_theta_max 24.97
_cell_measurement_theta_min 2.33
_cell_volume 5456.9(14)
_computing_cell_refinement 'Bruker SAINT'
_computing_data_collection 'Bruker APEX2'
_computing_data_reduction 'Bruker SAINT'
_computing_molecular_graphics 'Bruker SHELXTL'
_computing_publication_material 'Bruker SHELXTL'
_computing_structure_refinement 'SHELXL-97 (Sheldrick, 2008)'
_computing_structure_solution 'SHELXS-97 (Sheldrick, 2008)'
_diffrn_ambient_temperature 133(2)
_diffrn_measured_fraction_theta_full 1.000
_diffrn_measured_fraction_theta_max 1.000
_diffrn_measurement_device_type 'Bruker APEX-II CCD'
_diffrn_measurement_method '\f and \w scans'
_diffrn_radiation_monochromator graphite
_diffrn_radiation_source 'fine-focus sealed tube'
_diffrn_radiation_type MoK\a
_diffrn_radiation_wavelength 0.71073
_diffrn_reflns_av_R_equivalents 0.0980
_diffrn_reflns_av_sigmaI/netI 0.0560
_diffrn_reflns_limit_h_max 12
_diffrn_reflns_limit_h_min -12
_diffrn_reflns_limit_k_max 22
_diffrn_reflns_limit_k_min -22
_diffrn_reflns_limit_l_max 35
_diffrn_reflns_limit_l_min -32
_diffrn_reflns_number 37049
_diffrn_reflns_theta_full 26.00
_diffrn_reflns_theta_max 26.00
_diffrn_reflns_theta_min 1.43
_exptl_absorpt_coefficient_mu 2.234
_exptl_absorpt_correction_T_max 0.8075
_exptl_absorpt_correction_T_min 0.6893
_exptl_absorpt_correction_type multi-scan
_exptl_absorpt_process_details sadabs
_exptl_crystal_colour colourless
_exptl_crystal_density_diffrn 1.170
_exptl_crystal_density_method 'not measured'
_exptl_crystal_description block
_exptl_crystal_F_000 2048
_exptl_crystal_size_max 0.18
_exptl_crystal_size_mid 0.15
_exptl_crystal_size_min 0.10
_refine_diff_density_max 0.422
_refine_diff_density_min -0.414
_refine_diff_density_rms 0.073
_refine_ls_extinction_method none
_refine_ls_goodness_of_fit_ref 1.035
_refine_ls_hydrogen_treatment constr
_refine_ls_matrix_type full
_refine_ls_number_parameters 255
_refine_ls_number_reflns 5354
_refine_ls_number_restraints 0
_refine_ls_restrained_S_all 1.035
_refine_ls_R_factor_all 0.0772
_refine_ls_R_factor_gt 0.0397
_refine_ls_shift/su_max 0.002
_refine_ls_shift/su_mean 0.000
_refine_ls_structure_factor_coef Fsqd
_refine_ls_weighting_details 'calc w=1/[\s^2^(Fo^2^)+(0.0414P)^2^+1.0022P] where P=(Fo^2^+2Fc^2^)/3'
_refine_ls_weighting_scheme calc
_refine_ls_wR_factor_gt 0.0795
_refine_ls_wR_factor_ref 0.0912
_reflns_number_gt 3702
_reflns_number_total 5354
_reflns_threshold_expression >2sigma(I)
_cod_data_source_file om400893c_si_002.cif
_cod_data_source_block mo_dm11510_0m
_cod_depositor_comments
;
The following automatic conversions were performed:

'_symmetry_cell_setting' value 'Orthorhombic' changed to
'orthorhombic' according to
/home/saulius/struct/CIF-dictionaries/cif_core.dic dictionary named
'cif_core.dic' version 2.4.2 from 2011-04-26.

Automatic conversion script
Id: cif_fix_values 1891 2012-01-12 08:04:46Z andrius 
;
_cod_original_cell_volume 5456.7(15)
_cod_original_sg_symbol_H-M Pbca
_cod_database_code 4082017

loop_
_symmetry_equiv_pos_as_xyz
'x, y, z'
'x+1/2, -y+1/2, -z'
'-x, y+1/2, -z+1/2'
'-x+1/2, -y, z+1/2'
'-x, -y, -z'
'-x-1/2, y-1/2, z'
'x, -y-1/2, z-1/2'
'x-1/2, y, -z-1/2'

loop_
_atom_site_label
_atom_site_type_symbol
_atom_site_fract_x
_atom_site_fract_y
_atom_site_fract_z
_atom_site_U_iso_or_equiv
_atom_site_adp_type
_atom_site_occupancy
_atom_site_symmetry_multiplicity
_atom_site_calc_flag
_atom_site_refinement_flags
Y1 Y 0.36346(3) 0.235848(15) 0.622829(9) 0.01627(9) Uani 1 1 d .
Si1 Si -0.00908(8) 0.23612(5) 0.62335(3) 0.0220(2) Uani 1 1 d .
Si2 Si 0.50994(10) 0.42319(5) 0.59348(3) 0.0248(2) Uani 1 1 d .
N1 N 0.4903(3) 0.06289(12) 0.65738(8) 0.0192(6) Uani 1 1 d .
N2 N 0.4195(3) 0.12065(13) 0.59049(8) 0.0181(6) Uani 1 1 d .
B1 B 0.4608(4) 0.13384(19) 0.68306(12) 0.0198(8) Uani 1 1 d .
C1 C 0.5552(3) 0.19502(17) 0.68350(11) 0.0224(8) Uani 1 1 d .
H1 H 0.6436 0.1870 0.6713 0.027 Uiso 1 1 calc R
C2 C 0.5194(3) 0.26359(18) 0.70011(11) 0.0262(8) Uani 1 1 d .
H2 H 0.5820 0.3047 0.6987 0.031 Uiso 1 1 calc R
C3 C 0.3960(3) 0.27703(17) 0.71561(10) 0.0278(9) Uani 1 1 d .
H3 H 0.3719 0.3275 0.7254 0.033 Uiso 1 1 calc R
C4 C 0.3048(3) 0.22167(17) 0.71781(10) 0.0273(8) Uani 1 1 d .
H4 H 0.2166 0.2335 0.7289 0.033 Uiso 1 1 calc R
C5 C 0.3314(3) 0.15142(17) 0.70142(10) 0.0223(7) Uani 1 1 d .
H5 H 0.2637 0.1130 0.7021 0.027 Uiso 1 1 calc R
C6 C 0.4666(3) 0.06156(16) 0.61092(11) 0.0199(7) Uani 1 1 d .
C7 C 0.4968(4) -0.00834(17) 0.58452(12) 0.0289(8) Uani 1 1 d .
H7A H 0.4656 -0.0045 0.5521 0.043 Uiso 1 1 calc R
H7B H 0.4550 -0.0495 0.6002 0.043 Uiso 1 1 calc R
H7C H 0.5894 -0.0161 0.5842 0.043 Uiso 1 1 calc R
C8 C 0.5323(3) -0.00192(16) 0.68441(11) 0.0240(8) Uani 1 1 d .
H8 H 0.5783 -0.0357 0.6626 0.029 Uiso 1 1 calc R
C9 C 0.6237(4) 0.02123(19) 0.72350(13) 0.0386(9) Uani 1 1 d .
H9A H 0.6980 0.0456 0.7096 0.058 Uiso 1 1 calc R
H9B H 0.6518 -0.0219 0.7410 0.058 Uiso 1 1 calc R
H9C H 0.5800 0.0549 0.7449 0.058 Uiso 1 1 calc R
C10 C 0.4179(4) -0.04187(18) 0.70504(12) 0.0338(9) Uani 1 1 d .
H10A H 0.3765 -0.0109 0.7286 0.051 Uiso 1 1 calc R
H10B H 0.4466 -0.0872 0.7199 0.051 Uiso 1 1 calc R
H10C H 0.3571 -0.0532 0.6799 0.051 Uiso 1 1 calc R
C11 C 0.4025(3) 0.12099(16) 0.53852(10) 0.0235(8) Uani 1 1 d .
H11 H 0.3719 0.0718 0.5284 0.028 Uiso 1 1 calc R
C12 C 0.3012(3) 0.17710(17) 0.52600(11) 0.0290(8) Uani 1 1 d .
H12A H 0.2241 0.1679 0.5446 0.043 Uiso 1 1 calc R
H12B H 0.2807 0.1734 0.4924 0.043 Uiso 1 1 calc R
H12C H 0.3334 0.2261 0.5329 0.043 Uiso 1 1 calc R
C13 C 0.5282(3) 0.13702(18) 0.51382(12) 0.0333(9) Uani 1 1 d .
H13A H 0.5625 0.1835 0.5252 0.050 Uiso 1 1 calc R
H13B H 0.5140 0.1399 0.4798 0.050 Uiso 1 1 calc R
H13C H 0.5893 0.0979 0.5206 0.050 Uiso 1 1 calc R
C14 C 0.1484(3) 0.28013(15) 0.61883(11) 0.0219(7) Uani 1 1 d .
H14A H 0.1455 0.3188 0.6431 0.026 Uiso 1 1 calc R
H14B H 0.1449 0.3060 0.5883 0.026 Uiso 1 1 calc R
C15 C -0.0167(3) 0.16682(18) 0.67191(12) 0.0304(8) Uani 1 1 d .
H15A H 0.0436 0.1273 0.6653 0.046 Uiso 1 1 calc R
H15B H -0.1034 0.1469 0.6739 0.046 Uiso 1 1 calc R
H15C H 0.0056 0.1900 0.7019 0.046 Uiso 1 1 calc R
C16 C -0.0525(4) 0.18698(19) 0.56781(12) 0.0383(10) Uani 1 1 d .
H16A H -0.0359 0.2187 0.5407 0.058 Uiso 1 1 calc R
H16B H -0.1433 0.1740 0.5686 0.058 Uiso 1 1 calc R
H16C H -0.0011 0.1425 0.5651 0.058 Uiso 1 1 calc R
C17 C -0.1405(3) 0.30373(18) 0.63530(14) 0.0403(10) Uani 1 1 d .
H17A H -0.1266 0.3266 0.6661 0.060 Uiso 1 1 calc R
H17B H -0.2230 0.2785 0.6353 0.060 Uiso 1 1 calc R
H17C H -0.1404 0.3413 0.6107 0.060 Uiso 1 1 calc R
C18 C 0.4963(3) 0.32473(16) 0.58490(11) 0.0229(7) Uani 1 1 d .
H18A H 0.5842 0.3062 0.5892 0.027 Uiso 1 1 calc R
H18B H 0.4776 0.3190 0.5509 0.027 Uiso 1 1 calc R
C19 C 0.5678(4) 0.44733(19) 0.65372(13) 0.0488(12) Uani 1 1 d .
H19A H 0.5045 0.4320 0.6771 0.073 Uiso 1 1 calc R
H19B H 0.5804 0.5002 0.6558 0.073 Uiso 1 1 calc R
H19C H 0.6489 0.4224 0.6598 0.073 Uiso 1 1 calc R
C20 C 0.6264(4) 0.46633(18) 0.55140(13) 0.0396(9) Uani 1 1 d .
H20A H 0.7110 0.4445 0.5558 0.059 Uiso 1 1 calc R
H20B H 0.6311 0.5188 0.5575 0.059 Uiso 1 1 calc R
H20C H 0.5978 0.4581 0.5190 0.059 Uiso 1 1 calc R
C21 C 0.3520(4) 0.4678(2) 0.58436(15) 0.0473(11) Uani 1 1 d .
H21A H 0.3190 0.4549 0.5532 0.071 Uiso 1 1 calc R
H21B H 0.3619 0.5208 0.5865 0.071 Uiso 1 1 calc R
H21C H 0.2922 0.4511 0.6086 0.071 Uiso 1 1 calc R

loop_
_atom_site_aniso_label
_atom_site_aniso_U_11
_atom_site_aniso_U_22
_atom_site_aniso_U_33
_atom_site_aniso_U_23
_atom_site_aniso_U_13
_atom_site_aniso_U_12
Y1 0.01802(16) 0.01745(14) 0.01335(14) -0.00006(13) -0.00092(14) 0.00055(13)
Si1 0.0188(5) 0.0191(4) 0.0282(5) 0.0026(4) -0.0022(4) -0.0002(4)
Si2 0.0261(6) 0.0207(5) 0.0274(5) 0.0020(4) 0.0018(4) 0.0030(4)
N1 0.0246(17) 0.0159(13) 0.0170(14) 0.0020(10) 0.0002(12) 0.0024(12)
N2 0.0209(15) 0.0203(13) 0.0131(13) -0.0015(11) -0.0002(12) -0.0003(11)
B1 0.023(2) 0.0213(19) 0.0148(19) 0.0006(15) -0.0048(16) 0.0012(16)
C1 0.022(2) 0.0286(19) 0.0166(17) 0.0028(14) -0.0049(14) 0.0008(14)
C2 0.033(2) 0.0269(17) 0.0188(17) -0.0008(15) -0.0098(15) -0.0011(17)
C3 0.044(3) 0.0226(19) 0.0172(16) -0.0043(13) -0.0037(15) 0.0086(16)
C4 0.034(2) 0.037(2) 0.0110(15) 0.0040(14) 0.0024(14) 0.0129(16)
C5 0.025(2) 0.0267(17) 0.0154(16) 0.0044(13) 0.0005(14) 0.0021(14)
C6 0.0181(18) 0.0204(17) 0.0211(17) -0.0040(13) 0.0067(13) -0.0011(13)
C7 0.032(2) 0.0255(18) 0.0292(19) -0.0035(15) 0.0042(17) 0.0055(16)
C8 0.030(2) 0.0195(17) 0.0223(18) 0.0018(14) -0.0017(15) 0.0081(14)
C9 0.034(2) 0.036(2) 0.045(2) 0.0101(17) -0.0183(19) -0.0008(18)
C10 0.040(2) 0.0289(19) 0.032(2) 0.0075(16) -0.0044(18) -0.0030(17)
C11 0.035(2) 0.0185(16) 0.0170(16) -0.0033(13) 0.0000(15) -0.0027(14)
C12 0.038(2) 0.0331(19) 0.0161(17) -0.0020(14) -0.0077(16) -0.0031(16)
C13 0.047(3) 0.031(2) 0.0219(19) -0.0008(15) 0.0094(17) 0.0034(17)
C14 0.0226(18) 0.0191(16) 0.0239(16) 0.0026(12) -0.0016(15) 0.0028(13)
C15 0.028(2) 0.0301(19) 0.033(2) 0.0037(15) 0.0035(17) -0.0017(16)
C16 0.042(3) 0.036(2) 0.037(2) 0.0033(17) -0.0127(18) -0.0093(18)
C17 0.0171(19) 0.0252(19) 0.078(3) 0.0080(18) 0.005(2) 0.0006(16)
C18 0.025(2) 0.0257(17) 0.0182(17) 0.0001(14) -0.0021(15) -0.0021(15)
C19 0.078(3) 0.0229(19) 0.045(3) -0.0109(18) -0.003(2) 0.006(2)
C20 0.034(2) 0.0259(19) 0.059(3) 0.0048(17) 0.010(2) -0.0021(17)
C21 0.032(2) 0.045(2) 0.066(3) 0.020(2) 0.013(2) 0.0109(19)

loop_
_atom_type_symbol
_atom_type_description
_atom_type_scat_dispersion_real
_atom_type_scat_dispersion_imag
_atom_type_scat_source
C C 0.0033 0.0016 'International Tables Vol C Tables 4.2.6.8 and 6.1.1.4'
H H 0.0000 0.0000 'International Tables Vol C Tables 4.2.6.8 and 6.1.1.4'
N N 0.0061 0.0033 'International Tables Vol C Tables 4.2.6.8 and 6.1.1.4'
B B 0.0013 0.0007 'International Tables Vol C Tables 4.2.6.8 and 6.1.1.4'
Si Si 0.0817 0.0704 'International Tables Vol C Tables 4.2.6.8 and 6.1.1.4'
Y Y -2.7962 3.5667 'International Tables Vol C Tables 4.2.6.8 and 6.1.1.4'

loop_
_geom_angle_atom_site_label_1
_geom_angle_atom_site_label_2
_geom_angle_atom_site_label_3
_geom_angle
N2 Y1 C14 120.97(9)
N2 Y1 C18 106.70(10)
C14 Y1 C18 107.09(11)
N2 Y1 B1 62.69(10)
C14 Y1 B1 127.75(11)
C18 Y1 B1 121.99(12)
N2 Y1 C5 80.94(9)
C14 Y1 C5 96.60(10)
C18 Y1 C5 145.25(10)
B1 Y1 C5 31.56(10)
N2 Y1 C1 79.61(9)
C14 Y1 C1 143.92(10)
C18 Y1 C1 92.44(11)
B1 Y1 C1 31.66(10)
C5 Y1 C1 54.87(10)
N2 Y1 C3 125.52(9)
C14 Y1 C3 93.94(10)
C18 Y1 C3 99.84(10)
B1 Y1 C3 62.87(10)
C5 Y1 C3 52.55(9)
C1 Y1 C3 52.17(10)
N2 Y1 C4 110.26(9)
C14 Y1 C4 82.53(10)
C18 Y1 C4 128.88(10)
B1 Y1 C4 53.89(10)
C5 Y1 C4 29.35(9)
C1 Y1 C4 61.82(10)
C3 Y1 C4 29.18(10)
N2 Y1 C2 108.80(9)
C14 Y1 C2 121.81(10)
C18 Y1 C2 83.64(11)
B1 Y1 C2 54.02(10)
C5 Y1 C2 62.12(10)
C1 Y1 C2 29.19(9)
C3 Y1 C2 28.98(10)
C4 Y1 C2 51.78(10)
C14 Si1 C16 111.72(16)
C14 Si1 C15 112.73(15)
C16 Si1 C15 106.40(16)
C14 Si1 C17 112.27(15)
C16 Si1 C17 106.90(18)
C15 Si1 C17 106.39(16)
C18 Si2 C21 110.23(18)
C18 Si2 C19 112.44(15)
C21 Si2 C19 108.1(2)
C18 Si2 C20 112.42(15)
C21 Si2 C20 107.62(17)
C19 Si2 C20 105.74(19)
C6 N1 C8 123.3(2)
C6 N1 B1 116.6(2)
C8 N1 B1 119.8(2)
C6 N2 C11 118.9(2)
C6 N2 Y1 130.5(2)
C11 N2 Y1 110.50(17)
C5 B1 C1 115.9(3)
C5 B1 N1 122.6(3)
C1 B1 N1 120.7(3)
C5 B1 Y1 74.39(18)
C1 B1 Y1 74.83(18)
N1 B1 Y1 111.2(2)
C2 C1 B1 120.1(3)
C2 C1 Y1 76.71(18)
B1 C1 Y1 73.52(18)
C2 C1 H1 119.9
B1 C1 H1 119.9
Y1 C1 H1 119.9
C3 C2 C1 121.2(3)
C3 C2 Y1 74.67(18)
C1 C2 Y1 74.10(18)
C3 C2 H2 119.3
C1 C2 H2 119.3
Y1 C2 H2 119.3
C2 C3 C4 121.5(3)
C2 C3 Y1 76.35(18)
C4 C3 Y1 76.06(17)
C2 C3 H3 119.2
C4 C3 H3 119.2
Y1 C3 H3 119.2
C3 C4 C5 121.3(3)
C3 C4 Y1 74.76(17)
C5 C4 Y1 73.69(17)
C3 C4 H4 119.3
C5 C4 H4 119.3
Y1 C4 H4 119.3
C4 C5 B1 119.9(3)
C4 C5 Y1 76.96(17)
B1 C5 Y1 74.04(18)
C4 C5 H5 120.1
B1 C5 H5 120.1
Y1 C5 H5 120.1
N2 C6 N1 119.0(3)
N2 C6 C7 123.5(3)
N1 C6 C7 117.5(3)
C6 C7 H7A 109.5
C6 C7 H7B 109.5
H7A C7 H7B 109.5
C6 C7 H7C 109.5
H7A C7 H7C 109.5
H7B C7 H7C 109.5
N1 C8 C10 110.6(3)
N1 C8 C9 109.9(3)
C10 C8 C9 110.4(3)
N1 C8 H8 108.6
C10 C8 H8 108.6
C9 C8 H8 108.6
C8 C9 H9A 109.5
C8 C9 H9B 109.5
H9A C9 H9B 109.5
C8 C9 H9C 109.5
H9A C9 H9C 109.5
H9B C9 H9C 109.5
C8 C10 H10A 109.5
C8 C10 H10B 109.5
H10A C10 H10B 109.5
C8 C10 H10C 109.5
H10A C10 H10C 109.5
H10B C10 H10C 109.5
N2 C11 C12 108.6(2)
N2 C11 C13 110.8(3)
C12 C11 C13 111.5(3)
N2 C11 H11 108.7
C12 C11 H11 108.7
C13 C11 H11 108.7
C11 C12 H12A 109.5
C11 C12 H12B 109.5
H12A C12 H12B 109.5
C11 C12 H12C 109.5
H12A C12 H12C 109.5
H12B C12 H12C 109.5
C11 C13 H13A 109.5
C11 C13 H13B 109.5
H13A C13 H13B 109.5
C11 C13 H13C 109.5
H13A C13 H13C 109.5
H13B C13 H13C 109.5
Si1 C14 Y1 133.65(15)
Si1 C14 H14A 103.8
Y1 C14 H14A 103.8
Si1 C14 H14B 103.8
Y1 C14 H14B 103.8
H14A C14 H14B 105.4
Si1 C15 H15A 109.5
Si1 C15 H15B 109.5
H15A C15 H15B 109.5
Si1 C15 H15C 109.5
H15A C15 H15C 109.5
H15B C15 H15C 109.5
Si1 C16 H16A 109.5
Si1 C16 H16B 109.5
H16A C16 H16B 109.5
Si1 C16 H16C 109.5
H16A C16 H16C 109.5
H16B C16 H16C 109.5
Si1 C17 H17A 109.5
Si1 C17 H17B 109.5
H17A C17 H17B 109.5
Si1 C17 H17C 109.5
H17A C17 H17C 109.5
H17B C17 H17C 109.5
Si2 C18 Y1 131.06(16)
Si2 C18 H18A 104.5
Y1 C18 H18A 104.5
Si2 C18 H18B 104.5
Y1 C18 H18B 104.5
H18A C18 H18B 105.6
Si2 C19 H19A 109.5
Si2 C19 H19B 109.5
H19A C19 H19B 109.5
Si2 C19 H19C 109.5
H19A C19 H19C 109.5
H19B C19 H19C 109.5
Si2 C20 H20A 109.5
Si2 C20 H20B 109.5
H20A C20 H20B 109.5
Si2 C20 H20C 109.5
H20A C20 H20C 109.5
H20B C20 H20C 109.5
Si2 C21 H21A 109.5
Si2 C21 H21B 109.5
H21A C21 H21B 109.5
Si2 C21 H21C 109.5
H21A C21 H21C 109.5
H21B C21 H21C 109.5

loop_
_geom_bond_atom_site_label_1
_geom_bond_atom_site_label_2
_geom_bond_distance
Y1 N2 2.377(2)
Y1 C14 2.398(3)
Y1 C18 2.399(3)
Y1 B1 2.732(4)
Y1 C5 2.737(3)
Y1 C1 2.750(3)
Y1 C3 2.762(3)
Y1 C4 2.778(3)
Y1 C2 2.783(3)
Si1 C14 1.841(3)
Si1 C16 1.873(4)
Si1 C15 1.877(3)
Si1 C17 1.884(3)
Si2 C18 1.828(3)
Si2 C21 1.864(4)
Si2 C19 1.868(4)
Si2 C20 1.882(4)
N1 C6 1.343(4)
N1 C8 1.481(4)
N1 B1 1.524(4)
N2 C6 1.325(4)
N2 C11 1.487(4)
B1 C5 1.487(5)
B1 C1 1.495(5)
C1 C2 1.395(4)
C1 H1 1.0000
C2 C3 1.388(5)
C2 H2 1.0000
C3 C4 1.396(5)
C3 H3 1.0000
C4 C5 1.398(4)
C4 H4 1.0000
C5 H5 1.0000
C6 C7 1.519(4)
C7 H7A 0.9800
C7 H7B 0.9800
C7 H7C 0.9800
C8 C10 1.521(5)
C8 C9 1.526(5)
C8 H8 1.0000
C9 H9A 0.9800
C9 H9B 0.9800
C9 H9C 0.9800
C10 H10A 0.9800
C10 H10B 0.9800
C10 H10C 0.9800
C11 C12 1.521(4)
C11 C13 1.521(5)
C11 H11 1.0000
C12 H12A 0.9800
C12 H12B 0.9800
C12 H12C 0.9800
C13 H13A 0.9800
C13 H13B 0.9800
C13 H13C 0.9800
C14 H14A 0.9900
C14 H14B 0.9900
C15 H15A 0.9800
C15 H15B 0.9800
C15 H15C 0.9800
C16 H16A 0.9800
C16 H16B 0.9800
C16 H16C 0.9800
C17 H17A 0.9800
C17 H17B 0.9800
C17 H17C 0.9800
C18 H18A 0.9900
C18 H18B 0.9900
C19 H19A 0.9800
C19 H19B 0.9800
C19 H19C 0.9800
C20 H20A 0.9800
C20 H20B 0.9800
C20 H20C 0.9800
C21 H21A 0.9800
C21 H21B 0.9800
C21 H21C 0.9800
